data_7124731
loop_
_publ_author_name
'Hellou, Nora'
'Jahier-Diallo, Claire'
'Basl\'e, Olivier'
'Srebro-Hooper, Monika'
'Toupet, Lo\"ic'
'Roisnel, Thierry'
'Caytan, Elsa'
'Roussel, Christian'
'Vanthuyne, Nicolas'
'Autschbach, Jochen'
'Mauduit, Marc'
'Crassous, Jeanne'

_publ_section_title
;
 Electronic and chiroptical properties of chiral cycloiridiated complexes
 bearing helicenic NHC ligands.
;
_journal_issue 59
_journal_name_full 'Chemical communications (Cambridge, England)'
_journal_page_first 9243
_journal_page_last 9246
_journal_paper_doi 10.1039/c6cc04257k
_journal_volume 52
_journal_year 2016
_chemical_absolute_configuration ad
_chemical_compound_source 'synthesis as described'
_chemical_formula_moiety 'C33 H32 Br Ir N2'
_chemical_formula_sum 'C33 H32 Br Ir N2'
_chemical_formula_weight 728.71
_space_group_crystal_system orthorhombic
_space_group_IT_number 19
_space_group_name_Hall 'P 2ac 2ab'
_space_group_name_H-M_alt 'P 21 21 21'
_atom_sites_solution_hydrogens geom
_audit_update_record
;
2016-05-17 deposited with the CCDC.
2016-06-22 downloaded from the CCDC.
;
_cell_angle_alpha 90
_cell_angle_beta 90
_cell_angle_gamma 90
_cell_formula_units_Z 4
_cell_length_a 9.2873(8)
_cell_length_b 16.9087(16)
_cell_length_c 17.4950(16)
_cell_measurement_reflns_used 9939
_cell_measurement_temperature 150
_cell_measurement_theta_max 27.44
_cell_measurement_theta_min 2.33
_cell_measurement_wavelength 0.71073
_cell_volume 2747.3(4)
_computing_cell_refinement 'APEX3 (Bruker, 2015); SAINT (Bruker, 2014)'
_computing_data_collection 'SAINT (Bruker, 2014)'
_computing_data_reduction 'SAINT (Bruker, 2014)'
_computing_molecular_graphics 'SXGRAPH (Farrugia, 1999), Mercury (CSD, 2014)'
_computing_publication_material 'CRYSCALC (T. Roisnel, local program, 2016)'
_computing_structure_refinement 'SHELXL-2014/7 (Sheldrick, 2014)'
_computing_structure_solution 'SHELXT (Sheldrick, 2015)'
_diffrn_ambient_temperature 150
_diffrn_detector '(CMOS) PHOTON 100'
_diffrn_measured_fraction_theta_full 0.997
_diffrn_measured_fraction_theta_max 0.998
_diffrn_measurement_device_type 'D8 VENTURE Bruker AXS'
_diffrn_measurement_method 'rotation images'
_diffrn_radiation_monochromator 'multilayer monochromator'
_diffrn_radiation_probe x-ray
_diffrn_radiation_source 'Incoatec microfocus sealed tube'
_diffrn_radiation_type MoK\a
_diffrn_radiation_wavelength 0.71073
_diffrn_reflns_av_R_equivalents 0.0623
_diffrn_reflns_av_unetI/netI 0.0615
_diffrn_reflns_limit_h_max 12
_diffrn_reflns_limit_h_min -12
_diffrn_reflns_limit_k_max 20
_diffrn_reflns_limit_k_min -21
_diffrn_reflns_limit_l_max 22
_diffrn_reflns_limit_l_min -22
_diffrn_reflns_number 22563
_diffrn_reflns_theta_full 25.242
_diffrn_reflns_theta_max 27.481
_diffrn_reflns_theta_min 3.199
_exptl_absorpt_coefficient_mu 6.339
_exptl_absorpt_correction_T_max 0.728
_exptl_absorpt_correction_T_min 0.417
_exptl_absorpt_correction_type multi-scan
_exptl_absorpt_process_details
;
  [Sheldrick, G.M. (2014). SADABS Bruker AXS Inc., Madison, Wisconsin, USA]
;
_exptl_crystal_colour yellow
_exptl_crystal_density_diffrn 1.762
_exptl_crystal_description block
_exptl_crystal_F_000 1424
_exptl_crystal_size_max 0.120
_exptl_crystal_size_mid 0.100
_exptl_crystal_size_min 0.050
_refine_diff_density_max 2.968
_refine_diff_density_min -2.452
_refine_diff_density_rms 0.203
_refine_ls_abs_structure_details
;
Flack x determined using 2090 quotients [(I+)-(I-)]/[(I+)+(I-)]
(Parsons, Flack and Wagner, Acta Cryst. B69 (2013) 249-259).
;
_refine_ls_abs_structure_Flack -0.039(8)
_refine_ls_extinction_method none
_refine_ls_goodness_of_fit_ref 1.138
_refine_ls_hydrogen_treatment constr
_refine_ls_matrix_type full
_refine_ls_number_parameters 253
_refine_ls_number_reflns 6266
_refine_ls_number_restraints 0
_refine_ls_restrained_S_all 1.138
_refine_ls_R_factor_all 0.0681
_refine_ls_R_factor_gt 0.0487
_refine_ls_shift/su_max 0.003
_refine_ls_shift/su_mean 0.000
_refine_ls_structure_factor_coef Fsqd
_refine_ls_weighting_details 'w=1/[\s^2^(Fo^2^)+(0.0464P)^2^+18.8014P] where P=(Fo^2^+2Fc^2^)/3'
_refine_ls_weighting_scheme calc
_refine_ls_wR_factor_gt 0.1137
_refine_ls_wR_factor_ref 0.1267
_reflns_number_gt 5315
_reflns_number_total 6266
_reflns_threshold_expression >2sigma(I)
_cod_data_source_file c6cc04257k2.cif
_cod_data_source_block NH323
_cod_database_code 7124731

loop_
_space_group_symop_operation_xyz
'x, y, z'
'-x+1/2, -y, z+1/2'
'-x, y+1/2, -z+1/2'
'x+1/2, -y+1/2, -z'

loop_
_atom_site_label
_atom_site_type_symbol
_atom_site_fract_x
_atom_site_fract_y
_atom_site_fract_z
_atom_site_U_iso_or_equiv
_atom_site_adp_type
_atom_site_occupancy
_atom_site_site_symmetry_order
_atom_site_calc_flag
_atom_site_refinement_flags_posn
_atom_site_refinement_flags_adp
Ir1 Ir 0.42397(5) 0.15616(3) 0.33690(3) 0.02499(14) Uani 1 1 d . .
Br1 Br 0.15396(15) 0.13214(10) 0.33429(11) 0.0413(4) Uani 1 1 d . .
C1 C 0.4552(8) 0.1099(6) 0.2167(5) 0.0310(14) Uani 1 1 d G .
C2 C 0.4912(10) 0.0492(5) 0.2695(6) 0.0310(14) Uani 1 1 d G .
C3 C 0.6052(9) 0.0773(6) 0.3163(5) 0.0310(14) Uani 1 1 d G .
C4 C 0.6397(8) 0.1553(5) 0.2925(5) 0.0310(14) Uani 1 1 d G .
C5 C 0.5470(10) 0.1754(5) 0.2309(5) 0.0310(14) Uani 1 1 d G .
C6 C 0.3393(16) 0.1043(12) 0.1585(10) 0.050(4) Uani 1 1 d . .
H6A H 0.2864 0.1544 0.1565 0.075 Uiso 1 1 calc R U
H6B H 0.2732 0.0614 0.1722 0.075 Uiso 1 1 calc R U
H6C H 0.3820 0.0934 0.1084 0.075 Uiso 1 1 calc R U
C7 C 0.423(2) -0.0319(10) 0.2698(10) 0.050(4) Uani 1 1 d . .
H7A H 0.4573 -0.0621 0.2257 0.075 Uiso 1 1 calc R U
H7B H 0.3178 -0.0265 0.2670 0.075 Uiso 1 1 calc R U
H7C H 0.4488 -0.0596 0.3170 0.075 Uiso 1 1 calc R U
C8 C 0.686(2) 0.0314(14) 0.3770(10) 0.064(6) Uani 1 1 d . .
H8A H 0.6319 -0.0166 0.3899 0.096 Uiso 1 1 calc R U
H8B H 0.6963 0.0643 0.4229 0.096 Uiso 1 1 calc R U
H8C H 0.7812 0.0169 0.3577 0.096 Uiso 1 1 calc R U
C9 C 0.773(2) 0.2043(13) 0.3181(14) 0.069(7) Uani 1 1 d . .
H9A H 0.8529 0.1951 0.2824 0.103 Uiso 1 1 calc R U
H9B H 0.8023 0.1879 0.3696 0.103 Uiso 1 1 calc R U
H9C H 0.7487 0.2607 0.3184 0.103 Uiso 1 1 calc R U
C11 C 0.330(2) 0.0075(10) 0.4670(9) 0.046(4) Uani 1 1 d . .
H11A H 0.2769 0.0171 0.4193 0.069 Uiso 1 1 calc R U
H11B H 0.2635 -0.0142 0.5053 0.069 Uiso 1 1 calc R U
H11C H 0.4075 -0.0303 0.4576 0.069 Uiso 1 1 calc R U
C10 C 0.5584(17) 0.2490(10) 0.1844(11) 0.047(5) Uani 1 1 d . .
H10A H 0.6235 0.2863 0.2098 0.071 Uiso 1 1 calc R U
H10B H 0.4629 0.2731 0.1791 0.071 Uiso 1 1 calc R U
H10C H 0.5963 0.2360 0.1336 0.071 Uiso 1 1 calc R U
N12 N 0.3896(13) 0.0815(8) 0.4947(7) 0.035(3) Uani 1 1 d . .
C13 C 0.418(2) 0.0961(11) 0.5715(8) 0.042(4) Uani 1 1 d . .
H13 H 0.4012 0.0613 0.6132 0.051 Uiso 1 1 calc R U
C14 C 0.4744(17) 0.1679(11) 0.5752(8) 0.041(4) Uani 1 1 d . .
H14 H 0.5046 0.1944 0.6203 0.049 Uiso 1 1 calc R U
N15 N 0.4813(13) 0.1975(7) 0.5011(7) 0.032(3) Uani 1 1 d . .
C16 C 0.4264(15) 0.1435(9) 0.4511(6) 0.029(3) Uani 1 1 d . .
C17 C 0.5387(17) 0.2742(9) 0.4777(10) 0.039(4) Uani 1 1 d . .
H17A H 0.6333 0.2667 0.4527 0.047 Uiso 1 1 calc R U
H17B H 0.5531 0.3079 0.5234 0.047 Uiso 1 1 calc R U
C21 C 0.3851(14) 0.2740(9) 0.3591(8) 0.030(3) Uani 1 1 d . .
C22 C 0.2971(14) 0.3189(8) 0.3107(8) 0.026(3) Uani 1 1 d . .
H22 H 0.2612 0.2951 0.2654 0.031 Uiso 1 1 calc R U
C23 C 0.2595(14) 0.3985(8) 0.3267(8) 0.029(3) Uani 1 1 d . .
C24 C 0.1606(16) 0.4378(10) 0.2772(8) 0.035(3) Uani 1 1 d . .
H24 H 0.1300 0.4123 0.2316 0.042 Uiso 1 1 calc R U
C25 C 0.1095(16) 0.5106(9) 0.2940(9) 0.035(3) Uani 1 1 d . .
H25 H 0.0408 0.5350 0.2615 0.042 Uiso 1 1 calc R U
C26 C 0.159(2) 0.5505(10) 0.3608(10) 0.0451(13) Uani 1 1 d . .
C27 C 0.086(2) 0.6244(9) 0.3801(10) 0.0451(13) Uani 1 1 d . .
H27 H 0.0125 0.6448 0.3479 0.054 Uiso 1 1 calc R U
C28 C 0.1250(18) 0.6630(10) 0.4446(9) 0.0451(13) Uani 1 1 d . .
H28 H 0.0686 0.7071 0.4598 0.054 Uiso 1 1 calc R U
C29 C 0.2487(19) 0.6414(9) 0.4928(10) 0.0451(13) Uani 1 1 d . .
C30 C 0.294(2) 0.6866(10) 0.5528(10) 0.0451(13) Uani 1 1 d . .
H30 H 0.2401 0.7322 0.5666 0.054 Uiso 1 1 calc R U
C31 C 0.4095(19) 0.6687(9) 0.5916(10) 0.0451(13) Uani 1 1 d . .
H31 H 0.4355 0.6999 0.6346 0.054 Uiso 1 1 calc R U
C32 C 0.498(2) 0.6026(9) 0.5702(10) 0.0451(13) Uani 1 1 d . .
H32 H 0.5843 0.5911 0.5967 0.054 Uiso 1 1 calc R U
C33 C 0.4519(18) 0.5561(9) 0.5096(10) 0.0451(13) Uani 1 1 d . .
H33 H 0.5102 0.5128 0.4940 0.054 Uiso 1 1 calc R U
C34 C 0.324(2) 0.5705(10) 0.4709(10) 0.0451(13) Uani 1 1 d . .
C35 C 0.268(2) 0.5191(9) 0.4075(10) 0.0451(13) Uani 1 1 d . .
C36 C 0.3137(13) 0.4391(8) 0.3928(8) 0.026(3) Uani 1 1 d . .
C37 C 0.4005(15) 0.3919(8) 0.4404(8) 0.029(3) Uani 1 1 d . .
H37 H 0.4355 0.4143 0.4866 0.035 Uiso 1 1 calc R U
C38 C 0.4377(15) 0.3148(8) 0.4233(8) 0.027(3) Uani 1 1 d . .

loop_
_atom_site_aniso_label
_atom_site_aniso_U_11
_atom_site_aniso_U_22
_atom_site_aniso_U_33
_atom_site_aniso_U_23
_atom_site_aniso_U_13
_atom_site_aniso_U_12
Ir1 0.0233(2) 0.0225(2) 0.0291(2) -0.0068(2) -0.0030(2) 0.0053(2)
Br1 0.0270(6) 0.0508(9) 0.0459(8) -0.0173(8) -0.0020(7) 0.0030(6)
C1 0.021(3) 0.035(4) 0.038(3) -0.012(3) 0.002(2) 0.005(3)
C2 0.021(3) 0.035(4) 0.038(3) -0.012(3) 0.002(2) 0.005(3)
C3 0.021(3) 0.035(4) 0.038(3) -0.012(3) 0.002(2) 0.005(3)
C4 0.021(3) 0.035(4) 0.038(3) -0.012(3) 0.002(2) 0.005(3)
C5 0.021(3) 0.035(4) 0.038(3) -0.012(3) 0.002(2) 0.005(3)
C6 0.032(8) 0.078(13) 0.040(8) -0.026(10) 0.001(8) -0.001(8)
C7 0.068(11) 0.030(8) 0.052(9) -0.014(7) 0.021(10) -0.010(10)
C8 0.076(14) 0.081(16) 0.035(9) -0.006(9) -0.008(9) 0.042(12)
C9 0.040(9) 0.069(14) 0.097(17) -0.044(13) 0.004(10) -0.004(9)
C11 0.072(12) 0.035(9) 0.031(8) -0.003(7) 0.014(8) -0.015(8)
C10 0.028(8) 0.042(9) 0.071(12) 0.024(8) 0.022(7) 0.007(7)
N12 0.035(7) 0.038(7) 0.031(6) 0.001(5) 0.001(5) 0.006(5)
C13 0.048(9) 0.056(10) 0.023(6) 0.005(6) 0.000(7) 0.022(9)
C14 0.039(8) 0.053(11) 0.031(7) -0.007(7) -0.008(6) 0.018(8)
N15 0.030(6) 0.034(7) 0.032(6) -0.007(5) -0.008(5) 0.012(5)
C16 0.022(5) 0.046(8) 0.019(5) -0.007(5) -0.005(5) 0.011(7)
C17 0.042(9) 0.023(7) 0.053(9) -0.014(7) -0.019(7) 0.014(6)
C21 0.027(7) 0.029(7) 0.033(7) -0.009(6) 0.000(5) 0.004(5)
C22 0.022(6) 0.022(7) 0.035(7) 0.000(5) -0.001(5) 0.012(5)
C23 0.035(7) 0.025(7) 0.028(7) 0.002(6) 0.009(6) 0.007(5)
C24 0.035(8) 0.040(9) 0.029(7) 0.009(6) 0.007(6) 0.011(7)
C25 0.037(9) 0.032(8) 0.036(8) 0.015(6) 0.000(6) 0.002(6)
C26 0.057(3) 0.025(3) 0.054(3) 0.000(2) 0.023(3) 0.003(2)
C27 0.057(3) 0.025(3) 0.054(3) 0.000(2) 0.023(3) 0.003(2)
C28 0.057(3) 0.025(3) 0.054(3) 0.000(2) 0.023(3) 0.003(2)
C29 0.057(3) 0.025(3) 0.054(3) 0.000(2) 0.023(3) 0.003(2)
C30 0.057(3) 0.025(3) 0.054(3) 0.000(2) 0.023(3) 0.003(2)
C31 0.057(3) 0.025(3) 0.054(3) 0.000(2) 0.023(3) 0.003(2)
C32 0.057(3) 0.025(3) 0.054(3) 0.000(2) 0.023(3) 0.003(2)
C33 0.057(3) 0.025(3) 0.054(3) 0.000(2) 0.023(3) 0.003(2)
C34 0.057(3) 0.025(3) 0.054(3) 0.000(2) 0.023(3) 0.003(2)
C35 0.057(3) 0.025(3) 0.054(3) 0.000(2) 0.023(3) 0.003(2)
C36 0.022(6) 0.023(7) 0.033(7) 0.003(6) 0.005(5) 0.006(5)
C37 0.023(7) 0.025(7) 0.039(7) -0.003(6) 0.002(5) 0.003(5)
C38 0.025(7) 0.026(6) 0.031(7) -0.007(5) -0.006(6) 0.005(6)

loop_
_atom_type_symbol
_atom_type_description
_atom_type_scat_dispersion_real
_atom_type_scat_dispersion_imag
_atom_type_scat_source
C C 0.0033 0.0016 'International Tables Vol C Tables 4.2.6.8 and 6.1.1.4'
H H 0.0000 0.0000 'International Tables Vol C Tables 4.2.6.8 and 6.1.1.4'
Br Br -0.2901 2.4595 'International Tables Vol C Tables 4.2.6.8 and 6.1.1.4'
Ir Ir -1.4442 7.9887 'International Tables Vol C Tables 4.2.6.8 and 6.1.1.4'
N N 0.0061 0.0033 'International Tables Vol C Tables 4.2.6.8 and 6.1.1.4'

loop_
_geom_angle_atom_site_label_1
_geom_angle_atom_site_label_2
_geom_angle_atom_site_label_3
_geom_angle
C16 Ir1 C21 85.2(6)
C16 Ir1 C4 110.4(4)
C21 Ir1 C4 103.8(5)
C16 Ir1 C3 95.2(4)
C21 Ir1 C3 139.3(5)
C4 Ir1 C3 38.32(14)
C16 Ir1 C5 147.9(5)
C21 Ir1 C5 96.1(4)
C4 Ir1 C5 38.07(14)
C3 Ir1 C5 63.28(17)
C16 Ir1 C2 115.7(5)
C21 Ir1 C2 157.7(5)
C4 Ir1 C2 62.98(17)
C3 Ir1 C2 37.40(14)
C5 Ir1 C2 62.17(18)
C16 Ir1 C1 152.4(5)
C21 Ir1 C1 122.1(5)
C4 Ir1 C1 62.72(18)
C3 Ir1 C1 62.31(18)
C5 Ir1 C1 37.06(14)
C2 Ir1 C1 36.71(14)
C16 Ir1 Br1 90.7(4)
C21 Ir1 Br1 89.1(4)
C4 Ir1 Br1 155.9(2)
C3 Ir1 Br1 131.5(3)
C5 Ir1 Br1 121.4(2)
C2 Ir1 Br1 97.8(2)
C1 Ir1 Br1 93.1(2)
C5 C1 C2 108.0
C5 C1 C6 127.2(10)
C2 C1 C6 124.8(10)
C5 C1 Ir1 69.2(3)
C2 C1 Ir1 71.1(3)
C6 C1 Ir1 124.5(8)
C3 C2 C1 108.0
C3 C2 C7 127.9(10)
C1 C2 C7 124.0(10)
C3 C2 Ir1 68.6(3)
C1 C2 Ir1 72.2(3)
C7 C2 Ir1 127.7(9)
C2 C3 C4 108.0
C2 C3 C8 127.0(12)
C4 C3 C8 124.8(12)
C2 C3 Ir1 74.0(4)
C4 C3 Ir1 69.8(4)
C8 C3 Ir1 125.4(9)
C5 C4 C3 108.0
C5 C4 C9 125.0(12)
C3 C4 C9 126.1(12)
C5 C4 Ir1 73.0(4)
C3 C4 Ir1 71.9(4)
C9 C4 Ir1 129.4(9)
C4 C5 C1 108.0
C4 C5 C10 124.8(10)
C1 C5 C10 126.8(10)
C4 C5 Ir1 68.9(3)
C1 C5 Ir1 73.7(3)
C10 C5 Ir1 128.3(9)
C1 C6 H6A 109.5
C1 C6 H6B 109.5
H6A C6 H6B 109.5
C1 C6 H6C 109.5
H6A C6 H6C 109.5
H6B C6 H6C 109.5
C2 C7 H7A 109.5
C2 C7 H7B 109.5
H7A C7 H7B 109.5
C2 C7 H7C 109.5
H7A C7 H7C 109.5
H7B C7 H7C 109.5
C3 C8 H8A 109.5
C3 C8 H8B 109.5
H8A C8 H8B 109.5
C3 C8 H8C 109.5
H8A C8 H8C 109.5
H8B C8 H8C 109.5
C4 C9 H9A 109.5
C4 C9 H9B 109.5
H9A C9 H9B 109.5
C4 C9 H9C 109.5
H9A C9 H9C 109.5
H9B C9 H9C 109.5
N12 C11 H11A 109.5
N12 C11 H11B 109.5
H11A C11 H11B 109.5
N12 C11 H11C 109.5
H11A C11 H11C 109.5
H11B C11 H11C 109.5
C5 C10 H10A 109.5
C5 C10 H10B 109.5
H10A C10 H10B 109.5
C5 C10 H10C 109.5
H10A C10 H10C 109.5
H10B C10 H10C 109.5
C16 N12 C13 111.2(13)
C16 N12 C11 125.5(12)
C13 N12 C11 123.3(14)
C14 C13 N12 106.6(14)
C14 C13 H13 126.7
N12 C13 H13 126.7
C13 C14 N15 107.6(13)
C13 C14 H14 126.2
N15 C14 H14 126.2
C16 N15 C14 109.9(13)
C16 N15 C17 123.4(12)
C14 N15 C17 126.7(13)
N12 C16 N15 104.6(11)
N12 C16 Ir1 130.3(10)
N15 C16 Ir1 124.9(11)
N15 C17 C38 110.8(12)
N15 C17 H17A 109.5
C38 C17 H17A 109.5
N15 C17 H17B 109.5
C38 C17 H17B 109.5
H17A C17 H17B 108.1
C22 C21 C38 114.8(13)
C22 C21 Ir1 120.8(10)
C38 C21 Ir1 124.3(10)
C21 C22 C23 122.7(13)
C21 C22 H22 118.7
C23 C22 H22 118.7
C22 C23 C24 118.8(13)
C22 C23 C36 121.7(12)
C24 C23 C36 119.5(13)
C25 C24 C23 121.2(15)
C25 C24 H24 119.4
C23 C24 H24 119.4
C24 C25 C26 119.7(14)
C24 C25 H25 120.1
C26 C25 H25 120.1
C35 C26 C25 122.0(15)
C35 C26 C27 121.7(17)
C25 C26 C27 116.2(17)
C28 C27 C26 118.7(18)
C28 C27 H27 120.7
C26 C27 H27 120.7
C27 C28 C29 124.6(16)
C27 C28 H28 117.7
C29 C28 H28 117.7
C30 C29 C34 121.5(18)
C30 C29 C28 122.8(15)
C34 C29 C28 115.7(16)
C31 C30 C29 121.6(16)
C31 C30 H30 119.2
C29 C30 H30 119.2
C30 C31 C32 120.9(17)
C30 C31 H31 119.6
C32 C31 H31 119.6
C33 C32 C31 117.8(18)
C33 C32 H32 121.1
C31 C32 H32 121.1
C32 C33 C34 122.4(15)
C32 C33 H33 118.8
C34 C33 H33 118.8
C33 C34 C29 115.5(17)
C33 C34 C35 123.7(15)
C29 C34 C35 120.7(17)
C26 C35 C36 117.7(16)
C26 C35 C34 117.4(15)
C36 C35 C34 124.9(16)
C37 C36 C23 114.0(12)
C37 C36 C35 126.6(14)
C23 C36 C35 119.2(13)
C38 C37 C36 123.4(14)
C38 C37 H37 118.3
C36 C37 H37 118.3
C37 C38 C21 123.3(13)
C37 C38 C17 116.8(12)
C21 C38 C17 119.9(12)

loop_
_geom_bond_atom_site_label_1
_geom_bond_atom_site_label_2
_geom_bond_distance
Ir1 C16 2.009(11)
Ir1 C21 2.061(14)
Ir1 C4 2.149(9)
Ir1 C3 2.177(9)
Ir1 C5 2.202(9)
Ir1 C2 2.247(9)
Ir1 C1 2.262(9)
Ir1 Br1 2.5407(14)
C1 C5 1.4200
C1 C2 1.4200
C1 C6 1.485(17)
C2 C3 1.4200
C2 C7 1.512(18)
C3 C4 1.4200
C3 C8 1.513(19)
C4 C5 1.4200
C4 C9 1.558(19)
C5 C10 1.490(17)
C6 H6A 0.9800
C6 H6B 0.9800
C6 H6C 0.9800
C7 H7A 0.9800
C7 H7B 0.9800
C7 H7C 0.9800
C8 H8A 0.9800
C8 H8B 0.9800
C8 H8C 0.9800
C9 H9A 0.9800
C9 H9B 0.9800
C9 H9C 0.9800
C11 N12 1.45(2)
C11 H11A 0.9800
C11 H11B 0.9800
C11 H11C 0.9800
C10 H10A 0.9800
C10 H10B 0.9800
C10 H10C 0.9800
N12 C16 1.342(19)
N12 C13 1.392(19)
C13 C14 1.32(3)
C13 H13 0.9500
C14 N15 1.39(2)
C14 H14 0.9500
N15 C16 1.363(17)
N15 C17 1.46(2)
C17 C38 1.501(19)
C17 H17A 0.9900
C17 H17B 0.9900
C21 C22 1.401(19)
C21 C38 1.406(18)
C22 C23 1.418(19)
C22 H22 0.9500
C23 C24 1.425(19)
C23 C36 1.44(2)
C24 C25 1.35(2)
C24 H24 0.9500
C25 C26 1.43(2)
C25 H25 0.9500
C26 C35 1.40(3)
C26 C27 1.46(2)
C27 C28 1.35(2)
C27 H27 0.9500
C28 C29 1.47(3)
C28 H28 0.9500
C29 C30 1.36(2)
C29 C34 1.44(2)
C30 C31 1.31(3)
C30 H30 0.9500
C31 C32 1.44(2)
C31 H31 0.9500
C32 C33 1.39(2)
C32 H32 0.9500
C33 C34 1.39(3)
C33 H33 0.9500
C34 C35 1.50(3)
C35 C36 1.44(2)
C36 C37 1.407(19)
C37 C38 1.382(19)
C37 H37 0.9500

loop_
_geom_torsion_atom_site_label_1
_geom_torsion_atom_site_label_2
_geom_torsion_atom_site_label_3
_geom_torsion_atom_site_label_4
_geom_torsion
C5 C1 C2 C3 0.0
C6 C1 C2 C3 -179.0(12)
Ir1 C1 C2 C3 -59.6(3)
C5 C1 C2 C7 -176.5(12)
C6 C1 C2 C7 4.5(15)
Ir1 C1 C2 C7 123.9(11)
C5 C1 C2 Ir1 59.6(3)
C6 C1 C2 Ir1 -119.4(11)
C1 C2 C3 C4 0.0
C7 C2 C3 C4 176.3(13)
Ir1 C2 C3 C4 -61.8(3)
C1 C2 C3 C8 -175.5(13)
C7 C2 C3 C8 0.8(16)
Ir1 C2 C3 C8 122.6(12)
C1 C2 C3 Ir1 61.8(3)
C7 C2 C3 Ir1 -121.9(12)
C2 C3 C4 C5 0.0
C8 C3 C4 C5 175.7(12)
Ir1 C3 C4 C5 -64.6(4)
C2 C3 C4 C9 -169.4(12)
C8 C3 C4 C9 6.3(16)
Ir1 C3 C4 C9 126.0(12)
C2 C3 C4 Ir1 64.6(4)
C8 C3 C4 Ir1 -119.8(11)
C3 C4 C5 C1 0.0
C9 C4 C5 C1 169.5(12)
Ir1 C4 C5 C1 -63.9(4)
C3 C4 C5 C10 -173.3(12)
C9 C4 C5 C10 -3.8(15)
Ir1 C4 C5 C10 122.8(11)
C3 C4 C5 Ir1 63.9(4)
C9 C4 C5 Ir1 -126.6(11)
C2 C1 C5 C4 0.0
C6 C1 C5 C4 179.0(12)
Ir1 C1 C5 C4 60.8(3)
C2 C1 C5 C10 173.2(12)
C6 C1 C5 C10 -7.9(15)
Ir1 C1 C5 C10 -126.1(11)
C2 C1 C5 Ir1 -60.8(3)
C6 C1 C5 Ir1 118.2(11)
C16 N12 C13 C14 -0.4(18)
C11 N12 C13 C14 178.7(15)
N12 C13 C14 N15 -0.4(18)
C13 C14 N15 C16 1.0(17)
C13 C14 N15 C17 -178.6(14)
C13 N12 C16 N15 0.9(16)
C11 N12 C16 N15 -178.2(14)
C13 N12 C16 Ir1 175.4(11)
C11 N12 C16 Ir1 -4(2)
C14 N15 C16 N12 -1.1(15)
C17 N15 C16 N12 178.4(12)
C14 N15 C16 Ir1 -176.0(10)
C17 N15 C16 Ir1 3.6(19)
C16 N15 C17 C38 47.2(18)
C14 N15 C17 C38 -133.3(14)
C38 C21 C22 C23 -2(2)
Ir1 C21 C22 C23 175.5(10)
C21 C22 C23 C24 -175.3(13)
C21 C22 C23 C36 2(2)
C22 C23 C24 C25 173.1(13)
C36 C23 C24 C25 -4(2)
C23 C24 C25 C26 2(2)
C24 C25 C26 C35 5(2)
C24 C25 C26 C27 -172.6(14)
C35 C26 C27 C28 0(2)
C25 C26 C27 C28 177.3(15)
C26 C27 C28 C29 8(3)
C27 C28 C29 C30 172.8(16)
C27 C28 C29 C34 -5(2)
C34 C29 C30 C31 2(3)
C28 C29 C30 C31 -175.6(15)
C29 C30 C31 C32 3(3)
C30 C31 C32 C33 -3(2)
C31 C32 C33 C34 -1(2)
C32 C33 C34 C29 6(2)
C32 C33 C34 C35 -177.0(15)
C30 C29 C34 C33 -6(2)
C28 C29 C34 C33 171.4(14)
C30 C29 C34 C35 176.6(15)
C28 C29 C34 C35 -6(2)
C25 C26 C35 C36 -9(2)
C27 C26 C35 C36 167.8(15)
C25 C26 C35 C34 173.0(14)
C27 C26 C35 C34 -10(2)
C33 C34 C35 C26 -164.1(15)
C29 C34 C35 C26 13(2)
C33 C34 C35 C36 18(2)
C29 C34 C35 C36 -164.7(15)
C22 C23 C36 C37 -2.5(18)
C24 C23 C36 C37 174.9(12)
C22 C23 C36 C35 -177.9(13)
C24 C23 C36 C35 -1(2)
C26 C35 C36 C37 -167.7(14)
C34 C35 C36 C37 10(2)
C26 C35 C36 C23 7(2)
C34 C35 C36 C23 -175.3(14)
C23 C36 C37 C38 3(2)
C35 C36 C37 C38 178.5(14)
C36 C37 C38 C21 -4(2)
C36 C37 C38 C17 176.3(14)
C22 C21 C38 C37 3(2)
Ir1 C21 C38 C37 -174.5(11)
C22 C21 C38 C17 -177.2(14)
Ir1 C21 C38 C17 5(2)
N15 C17 C38 C37 129.2(14)
N15 C17 C38 C21 -50.4(19)
